data_7018277
loop_
_publ_author_name
'Mowat, John P. S.'
'Seymour, Valerie R.'
'Griffin, John M.'
'Thompson, Stephen P.'
'Slawin, Alexandra M. Z.'
'Fairen-Jimenez, David'
'D\"uren, Tina'
'Ashbrook, Sharon E.'
'Wright, Paul A.'

_publ_section_title
;
 A novel structural form of MIL-53 observed for the scandium analogue and
 its response to temperature variation and CO(2) adsorption.
;
_journal_issue 14
_journal_name_full 'Dalton transactions (Cambridge, England : 2003)'
_journal_page_first 3937
_journal_page_last 3941
_journal_paper_doi 10.1039/c1dt11729g
_journal_volume 41
_journal_year 2012
_chemical_formula_sum 'C8 O5 Sc'
_chemical_formula_weight 221.04
_chemical_name_common 'from C:/GSASSoln/MIL-53(Sc)/JMEX256/RT/Rebin/P21CNEW1F.cif'
_chemical_name_systematic ' ?'
_space_group_IT_number 14
_symmetry_cell_setting monoclinic
_symmetry_space_group_name_Hall '-P 2ybc'
_symmetry_space_group_name_H-M 'P 1 21/c 1'
_audit_creation_date 2011-09-07T20:21
_audit_creation_method 'from EXP file using GSAS2CIF'
_audit_update_record ' 2011-09-07T20:21 Initial CIF as created by GSAS2CIF'
_cell_angle_alpha 90.0
_cell_angle_beta 105.2058(12)
_cell_angle_gamma 90.0
_cell_formula_units_Z 8
_cell_length_a 20.32979(19)
_cell_length_b 7.32576(8)
_cell_length_c 11.83829(16)
_cell_measurement_temperature 298
_cell_volume 1701.36(3)
_computing_structure_refinement GSAS
_diffrn_ambient_temperature 298
_diffrn_radiation_polarisn_ratio 0.93
_diffrn_radiation_probe x-ray
_diffrn_radiation_type synchrotron
_diffrn_radiation_wavelength 0.825028
_exptl_absorpt_correction_T_max 1.00000
_exptl_absorpt_correction_T_min 1.00000
_exptl_absorpt_process_details
; GSAS Absorption/surface roughness correction: function number 0
No correction is applied.
;
_pd_block_id 2011-09-07T20:21|298K|JPSM|I11
_pd_calc_method 'Rietveld Refinement'
_pd_instr_location ' ?'
_pd_meas_2theta_range_inc 0.005
_pd_meas_2theta_range_max 149.99701
_pd_meas_2theta_range_min 0.962
_pd_meas_number_of_points 29808
_pd_phase_name 'from C:/GSASSoln/MIL-53(Sc)/JMEX256/RT/Rebin/P21CNEW1F.cif'
_pd_proc_2theta_range_inc 0.005
_pd_proc_2theta_range_max 150.00377
_pd_proc_2theta_range_min 0.96877
_pd_proc_info_datetime 2011-09-07T20:21:57
_pd_proc_info_excluded_regions ' ?'
_pd_proc_ls_background_function
; GSAS Background function number 7 with 36 terms.
Linear interpolation
1: 78.9722 2: 79.2729 3: 64.8986 4: 80.1455
5: 80.2982 6: 108.738 7: 136.607 8: 140.002
9: 127.343 10: 98.0676 11: 77.9252 12: 64.7886
13: 59.6771 14: 49.4836 15: 48.7388 16: 42.1868
17: 39.7367 18: 41.1836 19: 40.0763 20: 41.4494
21: 42.1264 22: 39.0258 23: 40.0383 24: 42.1301
25: 41.8449 26: 42.7051 27: 42.7083 28: 43.9318
29: 42.2198 30: 43.9696 31: 43.2586 32: 42.5459
33: 43.3402 34: 42.7592 35: 42.5044 36: 42.6773
;
_pd_proc_ls_peak_cutoff 0.00400
_pd_proc_ls_profile_function
;
CW Profile function number 3 with 19 terms
Pseudovoigt profile coefficients as parameterized in
P. Thompson, D.E. Cox & J.B. Hastings (1987). J. Appl. Cryst.,20,79-83.
Asymmetry correction of L.W. Finger, D.E. Cox & A. P. Jephcoat (1994).
J. Appl. Cryst.,27,892-900.
Peak tails are ignored where the intensity is below 0.0040 times the peak
Aniso. broadening axis 0.0 0.0 1.0
;
_pd_proc_ls_prof_R_factor 0.0347
_pd_proc_ls_prof_wR_expected 0.0068
_pd_proc_ls_prof_wR_factor 0.0449
_pd_proc_number_of_points 29808
_pd_spec_mounting ' ?'
_refine_ls_goodness_of_fit_all 6.73
_refine_ls_matrix_type full
_refine_ls_number_parameters 99
_refine_ls_number_restraints 42
_refine_ls_R_Fsqd_factor 0.05419
_refine_ls_shift/su_max 0.06
_refine_ls_shift/su_mean 0.00
_reflns_d_resolution_high 1.206
_reflns_d_resolution_low 9.809
_reflns_limit_h_max 16
_reflns_limit_h_min 0
_reflns_limit_k_max 6
_reflns_limit_k_min 0
_reflns_limit_l_max 9
_reflns_limit_l_min -9
_reflns_number_total 1009
_cod_data_source_file c1dt11729g.txt
_cod_data_source_block 298K_publ
_cod_depositor_comments
;
The following automatic conversions were performed:

'_geom_bond_publ_flag' value 'N' changed to 'n' according to
/home/saulius/struct/CIF-dictionaries/cif_core.dic dictionary named
'cif_core.dic' version 2.4.1 from 2010-06-29 (76
times).

'_geom_angle_publ_flag' value 'N' changed to 'n' according
to /home/saulius/struct/CIF-dictionaries/cif_core.dic dictionary
named 'cif_core.dic' version 2.4.1 from 2010-06-29 (72 times).

Automatic conversion script
Id: cif_fix_values 1715 2011-07-08 13:25:40Z adriana 
;
_cod_original_cell_volume 1701.365(34)
_cod_database_code 7018277
_gsas_exptl_extinct_corr_t_min 1.00000
_gsas_exptl_extinct_corr_t_max 1.00000

loop_
_symmetry_equiv_pos_site_id
_symmetry_equiv_pos_as_xyz
1 +x,+y,+z
2 -x,+y+1/2,-z+1/2
-1 -x,-y,-z
-2 +x,-y+1/2,+z+1/2

loop_
_atom_site_type_symbol
_atom_site_label
_atom_site_fract_x
_atom_site_fract_y
_atom_site_fract_z
_atom_site_occupancy
_atom_site_thermal_displace_type
_atom_site_U_iso_or_equiv
_atom_site_symmetry_multiplicity
Sc Sc1 -0.00284(27) 0.9122(8) 0.2463(5) 1.0 Uiso 0.0204(7) 4
Sc Sc2 0.49384(26) 1.0781(8) 0.2460(6) 1.0 Uiso 0.0204(7) 4
O O3 0.5141(5) 0.8357(19) 0.1728(11) 1.0 Uiso 0.0197(11) 4
O O5 0.4014(6) 0.9747(17) 0.2545(13) 1.0 Uiso 0.0197(11) 4
O O6 0.0871(6) 0.9870(16) 0.3602(12) 1.0 Uiso 0.0197(11) 4
O O7 0.0153(5) 0.6672(18) 0.3423(11) 1.0 Uiso 0.0197(11) 4
O O9 0.4347(6) 1.3355(20) 0.5714(12) 1.0 Uiso 0.0197(11) 4
O O12 0.4151(6) 0.6778(23) 0.2938(11) 1.0 Uiso 0.0197(11) 4
O O14 0.0908(6) 1.2889(17) 0.3534(11) 1.0 Uiso 0.0197(11) 4
O O18 0.0712(6) 0.5050(16) 0.1569(12) 1.0 Uiso 0.0197(11) 4
O O24 0.0470(6) 0.8064(20) 0.1298(11) 1.0 Uiso 0.0197(11) 4
O O25 0.4442(6) 1.0246(17) 0.5935(12) 1.0 Uiso 0.0197(11) 4
C C4 0.4103(7) 1.1687(25) 0.5666(15) 1.0 Uiso 0.0036(13) 4
C C8 0.1903(7) 0.8819(22) 0.1600(15) 1.0 Uiso 0.0036(13) 4
C C10 0.2571(9) 0.9424(22) 0.1916(16) 1.0 Uiso 0.0036(13) 4
C C11 0.2995(8) 1.3309(22) 0.4882(16) 1.0 Uiso 0.0036(13) 4
C C13 0.1236(7) 1.1377(25) 0.3761(16) 1.0 Uiso 0.0036(13) 4
C C15 0.2350(8) 0.9732(19) 0.4392(18) 1.0 Uiso 0.0036(13) 4
C C16 0.2021(6) 1.1448(22) 0.4258(16) 1.0 Uiso 0.0036(13) 4
C C17 0.2283(8) 1.3251(22) 0.4503(17) 1.0 Uiso 0.0036(13) 4
C C19 0.3355(6) 1.1624(24) 0.4974(16) 1.0 Uiso 0.0036(13) 4
C C20 0.1682(7) 0.7015(24) 0.1701(16) 1.0 Uiso 0.0036(13) 4
C C21 0.3042(8) 0.9844(21) 0.4856(19) 1.0 Uiso 0.0036(13) 4
C C22 0.0933(7) 0.6707(28) 0.1539(17) 1.0 Uiso 0.0036(13) 4
C C23 0.2136(8) 0.5626(23) 0.2131(18) 1.0 Uiso 0.0036(13) 4
C C27 0.2983(7) 0.7825(24) 0.2231(16) 1.0 Uiso 0.0036(13) 4
C C28 0.2832(8) 0.5977(24) 0.2389(16) 1.0 Uiso 0.0036(13) 4
C C30 0.3750(7) 0.8140(27) 0.2583(18) 1.0 Uiso 0.0036(13) 4

loop_
_atom_type_symbol
_atom_type_number_in_cell
_atom_type_scat_dispersion_real
_atom_type_scat_dispersion_imag
_atom_type_scat_Cromer_Mann_a1
_atom_type_scat_Cromer_Mann_a2
_atom_type_scat_Cromer_Mann_a3
_atom_type_scat_Cromer_Mann_a4
_atom_type_scat_Cromer_Mann_b1
_atom_type_scat_Cromer_Mann_b2
_atom_type_scat_Cromer_Mann_b3
_atom_type_scat_Cromer_Mann_b4
_atom_type_scat_Cromer_Mann_c
_atom_type_scat_source
Sc 8.0 0.000 0.000 9.18900 9.02130 7.36790 0.57290 1.64090 136.108 1.46800 51.3531 1.33290 International_Tables_Vol_C
O 40.0 0.000 0.000 3.04850 13.2771 2.28680 5.70110 1.54630 0.32390 0.86700 32.9089 0.25080 International_Tables_Vol_C
C 64.0 0.000 0.000 2.31000 20.8439 1.02000 10.2075 1.58860 0.56870 0.86500 51.6512 0.21560 International_Tables_Vol_C

loop_
_geom_angle_atom_site_label_1
_geom_angle_atom_site_label_2
_geom_angle_atom_site_label_3
_geom_angle
_geom_angle_site_symmetry_1
_geom_angle_site_symmetry_3
_geom_angle_publ_flag
O6 Sc1 O7 82.6(5) 1_555 1_555 n
O6 Sc1 O7 93.5(5) 1_555 2_555 n
O6 Sc1 O14 169.2(6) 1_555 2_545 n
O6 Sc1 O18 99.0(6) 1_555 2_555 n
O6 Sc1 O24 91.7(5) 1_555 1_555 n
O7 Sc1 O7 176.1(4) 1_555 2_555 n
O7 Sc1 O14 86.5(5) 1_555 2_545 n
O7 Sc1 O18 91.6(5) 1_555 2_555 n
O7 Sc1 O24 89.6(6) 1_555 1_555 n
O7 Sc1 O14 97.3(5) 2_555 2_545 n
O7 Sc1 O18 88.5(5) 2_555 2_555 n
O7 Sc1 O24 90.9(6) 2_555 1_555 n
O14 Sc1 O18 81.9(5) 2_545 2_555 n
O14 Sc1 O24 87.6(5) 2_545 1_555 n
O18 Sc1 O24 169.3(6) 2_555 1_555 n
O3 Sc2 O3 173.03(30) 1_555 2_655 n
O3 Sc2 O5 89.4(5) 1_555 1_555 n
O3 Sc2 O9 88.5(6) 1_555 -2_585 n
O3 Sc2 O12 85.6(6) 1_555 2_655 n
O3 Sc2 O25 86.2(5) 1_555 -1_676 n
O3 Sc2 O5 97.2(6) 2_655 1_555 n
O3 Sc2 O9 94.7(5) 2_655 -2_585 n
O3 Sc2 O12 88.2(5) 2_655 2_655 n
O3 Sc2 O25 90.4(6) 2_655 -1_676 n
O5 Sc2 O9 82.5(5) 1_555 -2_585 n
O5 Sc2 O12 170.4(7) 1_555 2_655 n
O5 Sc2 O25 99.3(5) 1_555 -1_676 n
O9 Sc2 O12 89.2(5) -2_585 2_655 n
O9 Sc2 O25 174.4(7) -2_585 -1_676 n
O12 Sc2 O25 88.5(5) 2_655 -1_676 n
Sc2 O3 Sc2 121.5(6) 1_555 2_645 n
Sc2 O5 C30 136.7(12) 1_555 1_555 n
Sc1 O6 C13 133.9(12) 1_555 1_555 n
Sc1 O7 Sc1 120.1(6) 1_555 2_545 n
Sc2 O9 C4 114.6(11) -2_586 1_555 n
Sc2 O12 C30 134.3(13) 2_645 1_555 n
Sc1 O14 C13 144.8(11) 2_555 1_555 n
Sc1 O18 C22 126.3(12) 2_545 1_555 n
Sc1 O24 C22 125.0(11) 1_555 1_555 n
Sc2 O25 C4 133.0(13) -1_676 1_555 n
O9 C4 O25 126.5(14) 1_555 1_555 n
O9 C4 C19 111.3(15) 1_555 1_555 n
O25 C4 C19 120.9(16) 1_555 1_555 n
C10 C8 C20 126.1(15) 1_555 1_555 n
C8 C10 C27 105.9(13) 1_555 1_555 n
C17 C11 C19 117.8(14) 1_555 1_555 n
O6 C13 O14 116.8(12) 1_555 1_555 n
O6 C13 C16 124.6(15) 1_555 1_555 n
O14 C13 C16 118.5(15) 1_555 1_555 n
C16 C15 C21 113.4(13) 1_555 1_555 n
C13 C16 C15 115.0(14) 1_555 1_555 n
C13 C16 C17 113.7(14) 1_555 1_555 n
C15 C16 C17 131.4(13) 1_555 1_555 n
C11 C17 C16 113.2(14) 1_555 1_555 n
C4 C19 C11 115.8(16) 1_555 1_555 n
C4 C19 C21 115.6(16) 1_555 1_555 n
C11 C19 C21 124.8(13) 1_555 1_555 n
C8 C20 C22 117.7(16) 1_555 1_555 n
C8 C20 C23 121.7(15) 1_555 1_555 n
C22 C20 C23 119.6(15) 1_555 1_555 n
C15 C21 C19 118.2(14) 1_555 1_555 n
O18 C22 O24 118.0(14) 1_555 1_555 n
O18 C22 C20 118.9(16) 1_555 1_555 n
O24 C22 C20 123.0(17) 1_555 1_555 n
C20 C23 C28 119.2(16) 1_555 1_555 n
C10 C27 C28 133.3(14) 1_555 1_555 n
C10 C27 C30 115.8(15) 1_555 1_555 n
C28 C27 C30 110.6(16) 1_555 1_555 n
C23 C28 C27 113.1(15) 1_555 1_555 n
O5 C30 O12 118.8(14) 1_555 1_555 n
O5 C30 C27 122.0(17) 1_555 1_555 n
O12 C30 C27 119.2(16) 1_555 1_555 n

loop_
_geom_bond_atom_site_label_1
_geom_bond_atom_site_label_2
_geom_bond_distance
_geom_bond_site_symmetry_2
_geom_bond_publ_flag
Sc1 Sc1 3.66501(34) 2_545 n
Sc1 Sc1 3.66501(34) 2_555 n
Sc1 O6 2.042(12) 1_555 n
Sc1 O7 2.104(13) 1_555 n
Sc1 O7 2.126(12) 2_555 n
Sc1 O14 2.073(12) 2_545 n
Sc1 O18 2.131(12) 2_555 n
Sc1 O24 2.065(11) 1_555 n
Sc2 Sc2 3.6710(7) 2_645 n
Sc2 Sc2 3.6710(7) 2_655 n
Sc2 O3 2.064(13) 1_555 n
Sc2 O3 2.143(14) 2_655 n
Sc2 O5 2.053(12) 1_555 n
Sc2 O9 2.194(14) -2_574 n
Sc2 O12 2.154(13) 2_655 n
Sc2 O25 2.124(12) -1_676 n
O3 Sc2 2.064(13) 1_555 n
O3 Sc2 2.143(14) 2_645 n
O5 Sc2 2.053(12) 1_555 n
O5 C30 1.300(17) 1_555 n
O6 Sc1 2.042(12) 1_555 n
O6 C13 1.316(15) 1_555 n
O7 Sc1 2.104(13) 1_555 n
O7 Sc1 2.126(12) 2_545 n
O9 Sc2 2.194(14) -2_575 n
O9 C4 1.314(18) 1_555 n
O12 Sc2 2.154(13) 2_645 n
O12 C30 1.286(17) 1_555 n
O14 Sc1 2.073(12) 2_555 n
O14 C13 1.285(16) 1_555 n
O18 Sc1 2.131(12) 2_545 n
O18 C22 1.298(17) 1_555 n
O24 Sc1 2.065(11) 1_555 n
O24 C22 1.347(17) 1_555 n
O25 Sc2 2.124(12) -1_676 n
O25 C4 1.255(16) 1_555 n
C4 O9 1.314(18) 1_555 n
C4 O25 1.255(16) 1_555 n
C4 C19 1.526(11) 1_555 n
C8 C10 1.383(11) 1_555 n
C8 C20 1.411(11) 1_555 n
C10 C8 1.383(11) 1_555 n
C10 C27 1.432(11) 1_555 n
C11 C17 1.399(10) 1_555 n
C11 C19 1.425(11) 1_555 n
C13 O6 1.316(15) 1_555 n
C13 O14 1.285(16) 1_555 n
C13 C16 1.550(11) 1_555 n
C15 C16 1.413(11) 1_555 n
C15 C21 1.373(11) 1_555 n
C16 C13 1.550(11) 1_555 n
C16 C15 1.413(11) 1_555 n
C16 C17 1.425(11) 1_555 n
C17 C11 1.399(10) 1_555 n
C17 C16 1.425(11) 1_555 n
C19 C4 1.526(11) 1_555 n
C19 C11 1.425(11) 1_555 n
C19 C21 1.442(11) 1_555 n
C20 C8 1.411(11) 1_555 n
C20 C22 1.502(11) 1_555 n
C20 C23 1.378(11) 1_555 n
C21 C15 1.373(11) 1_555 n
C21 C19 1.442(11) 1_555 n
C22 O18 1.298(17) 1_555 n
C22 O24 1.347(17) 1_555 n
C22 C20 1.502(11) 1_555 n
C23 C20 1.378(11) 1_555 n
C23 C28 1.391(11) 1_555 n
C27 C10 1.432(11) 1_555 n
C27 C28 1.412(11) 1_555 n
C27 C30 1.522(11) 1_555 n
C28 C23 1.391(11) 1_555 n
C28 C27 1.412(11) 1_555 n
C30 O5 1.300(17) 1_555 n
C30 O12 1.286(17) 1_555 n
C30 C27 1.522(11) 1_555 n
